data_4121164
loop_
_publ_author_name
'Michael S. Eberhart'
'Jack R. Norton'
'Ashley Zuzek'
'Wesley Sattler'
'Serge Ruccolo'

_publ_section_title
;
 Electron Transfer from Hexameric Copper Hydrides
;
_journal_name_full 'Journal of the American Chemical Society'
_journal_page_first 17262
_journal_page_last 17265
_journal_paper_doi 10.1021/ja408925m
_journal_volume 135
_journal_year 2013
_chemical_formula_sum 'C126 H132 Cu6 O18 P6'
_chemical_formula_weight 2501.38
_chemical_name_systematic
; 
 ? 
;
_space_group_IT_number 14
_symmetry_cell_setting monoclinic
_symmetry_space_group_name_Hall '-P 2yn'
_symmetry_space_group_name_H-M 'P 1 21/n 1'
_atom_sites_solution_hydrogens geom
_atom_sites_solution_primary direct
_atom_sites_solution_secondary difmap
_audit_creation_method SHELXL-97
_cell_angle_alpha 90.00
_cell_angle_beta 99.4840(10)
_cell_angle_gamma 90.00
_cell_formula_units_Z 4
_cell_length_a 21.5852(12)
_cell_length_b 20.8629(12)
_cell_length_c 26.8356(15)
_cell_measurement_reflns_used 9872
_cell_measurement_temperature 130(2)
_cell_measurement_theta_max 26.71
_cell_measurement_theta_min 2.49
_cell_volume 11919.7(12)
_computing_cell_refinement 'Bruker SAINT'
_computing_data_collection 'Bruker APEX2'
_computing_data_reduction 'Bruker SAINT'
_computing_molecular_graphics 'Bruker SHELXTL'
_computing_publication_material 'Bruker SHELXTL'
_computing_structure_refinement 'SHELXL-97 (Sheldrick, 2008)'
_computing_structure_solution 'SHELXS-97 (Sheldrick, 2008)'
_diffrn_ambient_temperature 130(2)
_diffrn_measured_fraction_theta_full 0.997
_diffrn_measured_fraction_theta_max 0.998
_diffrn_measurement_device_type 'Bruker APEX-II CCD'
_diffrn_measurement_method '\f and \w scans'
_diffrn_radiation_monochromator graphite
_diffrn_radiation_source 'fine-focus sealed tube'
_diffrn_radiation_type MoK\a
_diffrn_radiation_wavelength 0.71073
_diffrn_reflns_av_R_equivalents 0.1991
_diffrn_reflns_av_sigmaI/netI 0.1780
_diffrn_reflns_limit_h_max 30
_diffrn_reflns_limit_h_min -30
_diffrn_reflns_limit_k_max 29
_diffrn_reflns_limit_k_min -29
_diffrn_reflns_limit_l_max 38
_diffrn_reflns_limit_l_min -38
_diffrn_reflns_number 192218
_diffrn_reflns_theta_full 30.63
_diffrn_reflns_theta_max 30.63
_diffrn_reflns_theta_min 1.37
_exptl_absorpt_coefficient_mu 1.197
_exptl_absorpt_correction_T_max 0.9104
_exptl_absorpt_correction_T_min 0.7622
_exptl_absorpt_correction_type empirical
_exptl_absorpt_process_details sadabs
_exptl_crystal_colour red
_exptl_crystal_density_diffrn 1.394
_exptl_crystal_description block
_exptl_crystal_F_000 5184
_exptl_crystal_size_max 0.24
_exptl_crystal_size_mid 0.14
_exptl_crystal_size_min 0.08
_refine_diff_density_max 0.964
_refine_diff_density_min -0.739
_refine_diff_density_rms 0.114
_refine_ls_extinction_method none
_refine_ls_goodness_of_fit_ref 1.007
_refine_ls_hydrogen_treatment mixed
_refine_ls_matrix_type full
_refine_ls_number_parameters 1458
_refine_ls_number_reflns 36660
_refine_ls_number_restraints 0
_refine_ls_restrained_S_all 1.007
_refine_ls_R_factor_all 0.2123
_refine_ls_R_factor_gt 0.0670
_refine_ls_shift/su_max 0.001
_refine_ls_shift/su_mean 0.000
_refine_ls_structure_factor_coef Fsqd
_refine_ls_weighting_details 'calc w=1/[\s^2^(Fo^2^)+(0.0400P)^2^+0.0000P] where P=(Fo^2^+2Fc^2^)/3'
_refine_ls_weighting_scheme calc
_refine_ls_wR_factor_gt 0.1169
_refine_ls_wR_factor_ref 0.1577
_reflns_number_gt 14170
_reflns_number_total 36660
_reflns_threshold_expression >2sigma(I)
_cod_data_source_file ja408925m_si_003.cif
_cod_data_source_block mecus10
_cod_database_code 4121164

loop_
_symmetry_equiv_pos_as_xyz
'x, y, z'
'-x+1/2, y+1/2, -z+1/2'
'-x, -y, -z'
'x-1/2, -y-1/2, z-1/2'

loop_
_atom_site_label
_atom_site_type_symbol
_atom_site_fract_x
_atom_site_fract_y
_atom_site_fract_z
_atom_site_U_iso_or_equiv
_atom_site_adp_type
_atom_site_occupancy
_atom_site_symmetry_multiplicity
_atom_site_calc_flag
_atom_site_refinement_flags
_atom_site_disorder_assembly
_atom_site_disorder_group
Cu1 Cu -0.82056(2) 0.80812(3) -0.989007(19) 0.02296(13) Uani 1 1 d . . .
H1 H -0.7560(18) 0.8383(18) -0.9587(14) 0.031(12) Uiso 1 1 d . . .
Cu2 Cu -0.69361(2) 0.81239(3) -0.98516(2) 0.02318(13) Uani 1 1 d . . .
H2 H -0.690(2) 0.768(2) -1.0354(17) 0.059(15) Uiso 1 1 d . . .
Cu3 Cu -0.76860(2) 0.74856(3) -1.059603(19) 0.02440(13) Uani 1 1 d . . .
H3 H -0.761(2) 0.668(2) -1.0292(16) 0.050(14) Uiso 1 1 d . . .
Cu4 Cu -0.81538(2) 0.69038(3) -0.99525(2) 0.02459(13) Uani 1 1 d . . .
H4 H -0.817(2) 0.738(2) -0.9464(17) 0.055(15) Uiso 1 1 d . . .
Cu5 Cu -0.74521(2) 0.75833(3) -0.921015(19) 0.02334(13) Uani 1 1 d . . .
H5 H -0.6754(19) 0.7419(19) -0.9418(15) 0.041(13) Uiso 1 1 d . . .
Cu6 Cu -0.69256(2) 0.69417(3) -0.99312(2) 0.02497(13) Uani 1 1 d . . .
H6 H -0.836(2) 0.757(2) -1.0385(16) 0.047(14) Uiso 1 1 d . . .
P1 P -0.89382(5) 0.88153(6) -0.98787(4) 0.0245(3) Uani 1 1 d . . .
P2 P -0.61564(5) 0.88239(6) -0.98309(4) 0.0248(3) Uani 1 1 d . . .
P3 P -0.78110(5) 0.75107(6) -1.14318(4) 0.0272(3) Uani 1 1 d . . .
P4 P -0.88644(6) 0.61448(6) -0.99841(5) 0.0264(3) Uani 1 1 d . . .
P5 P -0.73692(6) 0.76974(6) -0.83800(5) 0.0273(3) Uani 1 1 d . . .
P6 P -0.62470(6) 0.61370(6) -0.99185(5) 0.0278(3) Uani 1 1 d . . .
O10 O -0.9975(2) 0.9286(2) -0.79922(14) 0.0669(13) Uani 1 1 d . . .
O11 O -0.79648(15) 1.11947(15) -1.07139(12) 0.0403(9) Uani 1 1 d . . .
O12 O -1.14025(16) 0.82608(19) -1.11912(13) 0.0541(11) Uani 1 1 d . . .
O20 O -0.57999(18) 0.9532(3) -1.19176(14) 0.0921(18) Uani 1 1 d . . .
O21 O -0.36477(15) 0.79674(17) -0.87358(12) 0.0422(9) Uani 1 1 d . . .
O22 O -0.64990(17) 1.13333(17) -0.88283(15) 0.0556(11) Uani 1 1 d . . .
O30 O -0.54972(18) 0.63170(18) -1.19575(14) 0.0550(11) Uani 1 1 d . . .
O31 O -1.01968(14) 0.64195(15) -1.25613(12) 0.0350(8) Uani 1 1 d . . .
O32 O -0.81223(17) 1.01664(16) -1.22702(13) 0.0463(10) Uani 1 1 d . . .
O40 O -0.7907(2) 0.3753(2) -0.8890(2) 0.108(2) Uani 1 1 d . . .
O41 O -0.97266(17) 0.50383(17) -1.20311(13) 0.0484(10) Uani 1 1 d . . .
O42 O -1.10604(16) 0.69586(16) -0.90425(16) 0.0572(11) Uani 1 1 d . . .
O50 O -0.7422(2) 1.0467(2) -0.77504(19) 0.0832(14) Uani 1 1 d . . .
O51 O -0.50669(15) 0.64406(19) -0.72595(13) 0.0507(10) Uani 1 1 d . . .
O52 O -0.96321(18) 0.69010(18) -0.75031(14) 0.0561(11) Uani 1 1 d . . .
O60 O -0.6022(2) 0.4568(2) -0.80447(15) 0.0713(13) Uani 1 1 d . . .
O61 O -0.37803(17) 0.68101(18) -1.05022(16) 0.0615(12) Uani 1 1 d . . .
O62 O -0.72356(16) 0.40580(16) -1.13766(12) 0.0428(9) Uani 1 1 d . . .
C101 C -0.9175(2) 0.9020(2) -0.92793(16) 0.0269(11) Uani 1 1 d . . .
C102 C -0.9293(2) 0.9635(2) -0.91284(18) 0.0349(12) Uani 1 1 d . . .
H10A H -0.9204 0.9987 -0.9330 0.042 Uiso 1 1 calc R . .
C103 C -0.9536(2) 0.9754(3) -0.86914(18) 0.0401(13) Uani 1 1 d . . .
H10C H -0.9596 1.0182 -0.8588 0.048 Uiso 1 1 calc R . .
C104 C -0.9691(3) 0.9243(3) -0.84062(19) 0.0476(15) Uani 1 1 d . . .
C105 C -0.9543(2) 0.8631(3) -0.85377(19) 0.0436(14) Uani 1 1 d . . .
H10D H -0.9615 0.8281 -0.8327 0.052 Uiso 1 1 calc R . .
C106 C -0.9296(2) 0.8518(2) -0.89630(17) 0.0344(12) Uani 1 1 d . . .
H10B H -0.9203 0.8090 -0.9047 0.041 Uiso 1 1 calc R . .
C107 C -1.0166(3) 0.9906(3) -0.7853(2) 0.088(3) Uani 1 1 d . . .
H10E H -1.0372 0.9869 -0.7555 0.132 Uiso 1 1 calc R . .
H10F H -1.0460 1.0090 -0.8134 0.132 Uiso 1 1 calc R . .
H10G H -0.9797 1.0184 -0.7775 0.132 Uiso 1 1 calc R . .
C111 C -0.8672(2) 0.9566(2) -1.01166(16) 0.0256(10) Uani 1 1 d . . .
C112 C -0.9026(2) 0.9932(2) -1.04918(16) 0.0265(11) Uani 1 1 d . . .
H11A H -0.9446 0.9809 -1.0618 0.032 Uiso 1 1 calc R . .
C113 C -0.8782(2) 1.0470(2) -1.06855(17) 0.0297(11) Uani 1 1 d . . .
H11B H -0.9031 1.0711 -1.0945 0.036 Uiso 1 1 calc R . .
C114 C -0.8172(2) 1.0656(2) -1.04986(17) 0.0280(11) Uani 1 1 d . . .
C115 C -0.7814(2) 1.0309(2) -1.01177(18) 0.0332(12) Uani 1 1 d . . .
H11D H -0.7399 1.0441 -0.9983 0.040 Uiso 1 1 calc R . .
C116 C -0.8068(2) 0.9768(2) -0.99356(18) 0.0341(12) Uani 1 1 d . . .
H11C H -0.7819 0.9526 -0.9677 0.041 Uiso 1 1 calc R . .
C117 C -0.7330(2) 1.1381(3) -1.0548(2) 0.070(2) Uani 1 1 d . . .
H11E H -0.7233 1.1758 -1.0740 0.104 Uiso 1 1 calc R . .
H11F H -0.7050 1.1028 -1.0603 0.104 Uiso 1 1 calc R . .
H11G H -0.7270 1.1487 -1.0188 0.104 Uiso 1 1 calc R . .
C121 C -0.9704(2) 0.8677(2) -1.02691(16) 0.0231(10) Uani 1 1 d . . .
C122 C -0.9733(2) 0.8379(2) -1.07354(17) 0.0332(12) Uani 1 1 d . . .
H12D H -0.9355 0.8263 -1.0851 0.040 Uiso 1 1 calc R . .
C123 C -1.0308(2) 0.8249(2) -1.10348(18) 0.0388(13) Uani 1 1 d . . .
H12A H -1.0322 0.8047 -1.1354 0.047 Uiso 1 1 calc R . .
C124 C -1.0865(2) 0.8413(2) -1.08673(19) 0.0358(12) Uani 1 1 d . . .
C125 C -1.0839(2) 0.8706(2) -1.04046(18) 0.0319(12) Uani 1 1 d . . .
H12C H -1.1216 0.8818 -1.0286 0.038 Uiso 1 1 calc R . .
C126 C -1.0265(2) 0.8836(2) -1.01138(17) 0.0275(11) Uani 1 1 d . . .
H12B H -1.0254 0.9042 -0.9797 0.033 Uiso 1 1 calc R . .
C127 C -1.1980(2) 0.8470(3) -1.1054(2) 0.072(2) Uani 1 1 d . . .
H12E H -1.2324 0.8385 -1.1333 0.108 Uiso 1 1 calc R . .
H12F H -1.1957 0.8931 -1.0983 0.108 Uiso 1 1 calc R . .
H12G H -1.2055 0.8238 -1.0753 0.108 Uiso 1 1 calc R . .
C201 C -0.6023(2) 0.9024(2) -1.04626(17) 0.0305(11) Uani 1 1 d . . .
C202 C -0.5457(2) 0.8979(3) -1.0631(2) 0.0539(16) Uani 1 1 d . . .
H20C H -0.5100 0.8826 -1.0407 0.065 Uiso 1 1 calc R . .
C203 C -0.5392(3) 0.9151(4) -1.1118(2) 0.073(2) Uani 1 1 d . . .
H20D H -0.4994 0.9120 -1.1224 0.087 Uiso 1 1 calc R . .
C204 C -0.5901(2) 0.9366(3) -1.1444(2) 0.0524(16) Uani 1 1 d . . .
C205 C -0.6472(2) 0.9418(3) -1.12908(18) 0.0440(14) Uani 1 1 d . . .
H20A H -0.6825 0.9575 -1.1516 0.053 Uiso 1 1 calc R . .
C206 C -0.6528(2) 0.9240(2) -1.08046(18) 0.0400(13) Uani 1 1 d . . .
H20B H -0.6928 0.9268 -1.0702 0.048 Uiso 1 1 calc R . .
C207 C -0.6324(3) 0.9767(5) -1.2262(2) 0.124(4) Uani 1 1 d . . .
H20E H -0.6185 0.9898 -1.2577 0.186 Uiso 1 1 calc R . .
H20F H -0.6506 1.0136 -1.2113 0.186 Uiso 1 1 calc R . .
H20G H -0.6641 0.9429 -1.2334 0.186 Uiso 1 1 calc R . .
C211 C -0.5385(2) 0.8574(2) -0.95005(16) 0.0246(10) Uani 1 1 d . . .
C212 C -0.4902(2) 0.9000(2) -0.93285(16) 0.0287(11) Uani 1 1 d . . .
H21A H -0.4966 0.9447 -0.9385 0.034 Uiso 1 1 calc R . .
C213 C -0.4326(2) 0.8782(2) -0.90750(17) 0.0312(11) Uani 1 1 d . . .
H21B H -0.4001 0.9078 -0.8956 0.037 Uiso 1 1 calc R . .
C214 C -0.4231(2) 0.8128(2) -0.89976(17) 0.0309(11) Uani 1 1 d . . .
C215 C -0.4705(2) 0.7697(2) -0.91684(18) 0.0344(12) Uani 1 1 d . . .
H21C H -0.4640 0.7250 -0.9117 0.041 Uiso 1 1 calc R . .
C216 C -0.5275(2) 0.7926(2) -0.94158(17) 0.0310(11) Uani 1 1 d . . .
H21D H -0.5602 0.7629 -0.9531 0.037 Uiso 1 1 calc R . .
C217 C -0.3541(3) 0.7312(3) -0.8620(2) 0.0580(17) Uani 1 1 d . . .
H21E H -0.3118 0.7257 -0.8427 0.087 Uiso 1 1 calc R . .
H21F H -0.3581 0.7064 -0.8934 0.087 Uiso 1 1 calc R . .
H21G H -0.3852 0.7160 -0.8418 0.087 Uiso 1 1 calc R . .
C221 C -0.6244(2) 0.9613(2) -0.95577(17) 0.0275(11) Uani 1 1 d . . .
C222 C -0.6493(2) 0.9642(2) -0.91129(18) 0.0314(11) Uani 1 1 d . . .
H22G H -0.6617 0.9257 -0.8968 0.038 Uiso 1 1 calc R . .
C223 C -0.6564(2) 1.0219(2) -0.88787(19) 0.0394(13) Uani 1 1 d . . .
H22B H -0.6729 1.0228 -0.8572 0.047 Uiso 1 1 calc R . .
C224 C -0.6396(2) 1.0783(2) -0.9089(2) 0.0362(12) Uani 1 1 d . . .
C225 C -0.6157(2) 1.0776(2) -0.9531(2) 0.0361(13) Uani 1 1 d . . .
H22C H -0.6048 1.1165 -0.9681 0.043 Uiso 1 1 calc R . .
C226 C -0.6078(2) 1.0188(2) -0.97567(18) 0.0323(12) Uani 1 1 d . . .
H22A H -0.5903 1.0181 -1.0059 0.039 Uiso 1 1 calc R . .
C227 C -0.6327(3) 1.1919(2) -0.9029(2) 0.0655(18) Uani 1 1 d . . .
H22D H -0.6440 1.2274 -0.8822 0.098 Uiso 1 1 calc R . .
H22E H -0.6550 1.1967 -0.9376 0.098 Uiso 1 1 calc R . .
H22F H -0.5873 1.1923 -0.9028 0.098 Uiso 1 1 calc R . .
C301 C -0.7136(2) 0.7183(2) -1.16676(17) 0.0290(11) Uani 1 1 d . . .
C302 C -0.7073(2) 0.6522(2) -1.17046(17) 0.0364(12) Uani 1 1 d . . .
H30B H -0.7414 0.6252 -1.1661 0.044 Uiso 1 1 calc R . .
C303 C -0.6524(2) 0.6254(2) -1.18039(18) 0.0382(13) Uani 1 1 d . . .
H30G H -0.6490 0.5801 -1.1830 0.046 Uiso 1 1 calc R . .
C304 C -0.6024(2) 0.6638(3) -1.18649(18) 0.0388(13) Uani 1 1 d . . .
C305 C -0.6072(2) 0.7291(2) -1.18233(19) 0.0376(13) Uani 1 1 d . . .
H30C H -0.5728 0.7560 -1.1863 0.045 Uiso 1 1 calc R . .
C306 C -0.6626(2) 0.7555(2) -1.17225(18) 0.0356(12) Uani 1 1 d . . .
H30A H -0.6655 0.8007 -1.1690 0.043 Uiso 1 1 calc R . .
C307 C -0.4989(3) 0.6690(3) -1.2059(2) 0.072(2) Uani 1 1 d . . .
H30D H -0.4644 0.6407 -1.2114 0.109 Uiso 1 1 calc R . .
H30E H -0.4846 0.6972 -1.1771 0.109 Uiso 1 1 calc R . .
H30F H -0.5122 0.6949 -1.2362 0.109 Uiso 1 1 calc R . .
C311 C -0.8500(2) 0.7123(2) -1.18018(16) 0.0284(11) Uani 1 1 d . . .
C312 C -0.9043(2) 0.7113(2) -1.15865(17) 0.0299(11) Uani 1 1 d . . .
H31C H -0.9029 0.7266 -1.1251 0.036 Uiso 1 1 calc R . .
C313 C -0.9605(2) 0.6884(2) -1.18528(17) 0.0293(11) Uani 1 1 d . . .
H31B H -0.9974 0.6889 -1.1702 0.035 Uiso 1 1 calc R . .
C314 C -0.9628(2) 0.6646(2) -1.23400(17) 0.0312(11) Uani 1 1 d . . .
C315 C -0.9084(2) 0.6644(2) -1.25581(17) 0.0333(12) Uani 1 1 d . . .
H31D H -0.9091 0.6478 -1.2888 0.040 Uiso 1 1 calc R . .
C316 C -0.8534(2) 0.6889(2) -1.22851(17) 0.0346(12) Uani 1 1 d . . .
H31A H -0.8166 0.6896 -1.2437 0.041 Uiso 1 1 calc R . .
C317 C -1.0240(2) 0.6173(2) -1.30647(18) 0.0429(14) Uani 1 1 d . . .
H31E H -1.0672 0.6035 -1.3188 0.064 Uiso 1 1 calc R . .
H31F H -0.9955 0.5807 -1.3063 0.064 Uiso 1 1 calc R . .
H31G H -1.0122 0.6509 -1.3287 0.064 Uiso 1 1 calc R . .
C321 C -0.78913(19) 0.8320(2) -1.16904(16) 0.0250(10) Uani 1 1 d . . .
C322 C -0.7851(2) 0.8468(2) -1.21928(17) 0.0291(11) Uani 1 1 d . . .
H32A H -0.7763 0.8135 -1.2413 0.035 Uiso 1 1 calc R . .
C323 C -0.7934(2) 0.9078(2) -1.23752(18) 0.0340(12) Uani 1 1 d . . .
H32E H -0.7904 0.9165 -1.2718 0.041 Uiso 1 1 calc R . .
C324 C -0.8062(2) 0.9572(2) -1.20581(18) 0.0347(12) Uani 1 1 d . . .
C325 C -0.8123(2) 0.9441(2) -1.15651(18) 0.0354(12) Uani 1 1 d . . .
H32F H -0.8223 0.9773 -1.1349 0.042 Uiso 1 1 calc R . .
C326 C -0.8037(2) 0.8812(2) -1.13866(17) 0.0309(11) Uani 1 1 d . . .
H32G H -0.8080 0.8722 -1.1047 0.037 Uiso 1 1 calc R . .
C327 C -0.8172(3) 1.0699(3) -1.1946(2) 0.0681(19) Uani 1 1 d . . .
H32B H -0.8194 1.1096 -1.2143 0.102 Uiso 1 1 calc R . .
H32C H -0.7804 1.0711 -1.1679 0.102 Uiso 1 1 calc R . .
H32D H -0.8553 1.0655 -1.1795 0.102 Uiso 1 1 calc R . .
C401 C -0.8586(2) 0.5405(2) -0.96587(17) 0.0276(11) Uani 1 1 d . . .
C402 C -0.8816(2) 0.4804(2) -0.9814(2) 0.0394(13) Uani 1 1 d . A .
H40A H -0.9134 0.4772 -1.0103 0.047 Uiso 1 1 calc R . .
C403 C -0.8597(2) 0.4249(2) -0.9561(2) 0.0460(15) Uani 1 1 d . . .
H40D H -0.8766 0.3843 -0.9673 0.055 Uiso 1 1 calc R A .
C404 C -0.8134(3) 0.4295(3) -0.9148(2) 0.0566(17) Uani 1 1 d . A .
C405 C -0.7883(3) 0.4881(3) -0.8991(2) 0.0600(18) Uani 1 1 d . . .
H40B H -0.7556 0.4908 -0.8708 0.072 Uiso 1 1 calc R A .
C406 C -0.8109(2) 0.5430(3) -0.92450(19) 0.0456(14) Uani 1 1 d . A .
H40C H -0.7934 0.5833 -0.9134 0.055 Uiso 1 1 calc R . .
C411 C -0.9185(2) 0.5852(2) -1.06137(17) 0.0287(11) Uani 1 1 d . . .
C412 C -0.9815(2) 0.5750(2) -1.07888(18) 0.0322(12) Uani 1 1 d . . .
H41C H -1.0115 0.5858 -1.0580 0.039 Uiso 1 1 calc R . .
C413 C -1.0020(2) 0.5492(2) -1.12667(19) 0.0365(12) Uani 1 1 d . . .
H41D H -1.0455 0.5433 -1.1387 0.044 Uiso 1 1 calc R . .
C414 C -0.9580(2) 0.5321(2) -1.15631(19) 0.0355(12) Uani 1 1 d . . .
C415 C -0.8954(2) 0.5429(2) -1.13959(19) 0.0395(13) Uani 1 1 d . . .
H41A H -0.8654 0.5319 -1.1604 0.047 Uiso 1 1 calc R . .
C416 C -0.8756(2) 0.5698(2) -1.09272(19) 0.0373(13) Uani 1 1 d . . .
H41B H -0.8321 0.5778 -1.0818 0.045 Uiso 1 1 calc R . .
C417 C -1.0369(3) 0.4946(3) -1.2222(2) 0.0562(16) Uani 1 1 d . . .
H41E H -1.0412 0.4714 -1.2543 0.084 Uiso 1 1 calc R . .
H41F H -1.0578 0.5363 -1.2276 0.084 Uiso 1 1 calc R . .
H41G H -1.0562 0.4696 -1.1979 0.084 Uiso 1 1 calc R . .
C421 C -0.9550(2) 0.6363(2) -0.97092(17) 0.0278(11) Uani 1 1 d . . .
C422 C -0.9790(2) 0.6972(2) -0.97980(19) 0.0396(13) Uani 1 1 d . . .
H42D H -0.9600 0.7251 -1.0008 0.048 Uiso 1 1 calc R . .
C423 C -1.0294(2) 0.7190(2) -0.9594(2) 0.0420(14) Uani 1 1 d . . .
H42C H -1.0451 0.7611 -0.9666 0.050 Uiso 1 1 calc R . .
C424 C -1.0571(2) 0.6789(2) -0.9282(2) 0.0408(13) Uani 1 1 d . . .
C425 C -1.0344(2) 0.6168(2) -0.91920(19) 0.0360(12) Uani 1 1 d . . .
H42B H -1.0539 0.5887 -0.8986 0.043 Uiso 1 1 calc R . .
C426 C -0.9841(2) 0.5962(2) -0.94004(17) 0.0301(11) Uani 1 1 d . . .
H42A H -0.9687 0.5539 -0.9334 0.036 Uiso 1 1 calc R . .
C427 C -1.1278(3) 0.7606(3) -0.9114(3) 0.080(2) Uani 1 1 d . . .
H42E H -1.1610 0.7683 -0.8913 0.120 Uiso 1 1 calc R . .
H42F H -1.1444 0.7677 -0.9472 0.120 Uiso 1 1 calc R . .
H42G H -1.0928 0.7901 -0.9007 0.120 Uiso 1 1 calc R . .
C501 C -0.7305(2) 0.8522(2) -0.81512(18) 0.0327(12) Uani 1 1 d . . .
C502 C -0.7719(2) 0.8964(2) -0.8413(2) 0.0435(14) Uani 1 1 d . . .
H50A H -0.7991 0.8827 -0.8708 0.052 Uiso 1 1 calc R . .
C503 C -0.7751(3) 0.9586(3) -0.8263(3) 0.0617(18) Uani 1 1 d . . .
H50D H -0.8047 0.9873 -0.8445 0.074 Uiso 1 1 calc R . .
C504 C -0.7359(3) 0.9781(3) -0.7857(3) 0.066(2) Uani 1 1 d . . .
C505 C -0.6939(3) 0.9385(3) -0.7581(2) 0.0627(19) Uani 1 1 d . . .
H50B H -0.6667 0.9542 -0.7292 0.075 Uiso 1 1 calc R . .
C506 C -0.6907(2) 0.8731(3) -0.7727(2) 0.0540(16) Uani 1 1 d . . .
H50C H -0.6617 0.8445 -0.7536 0.065 Uiso 1 1 calc R . .
C507 C -0.7003(3) 1.0655(5) -0.7377(3) 0.132(4) Uani 1 1 d . . .
H50E H -0.7140 1.1057 -0.7240 0.198 Uiso 1 1 calc R . .
H50F H -0.6602 1.0725 -0.7496 0.198 Uiso 1 1 calc R . .
H50G H -0.6949 1.0327 -0.7112 0.198 Uiso 1 1 calc R . .
C511 C -0.6685(2) 0.7306(2) -0.80184(17) 0.0326(12) Uani 1 1 d . . .
C512 C -0.6126(2) 0.7356(2) -0.82118(17) 0.0318(12) Uani 1 1 d . . .
H51C H -0.6125 0.7581 -0.8519 0.038 Uiso 1 1 calc R . .
C513 C -0.5576(2) 0.7087(2) -0.79686(18) 0.0382(13) Uani 1 1 d . . .
H51B H -0.5197 0.7142 -0.8100 0.046 Uiso 1 1 calc R . .
C514 C -0.5579(2) 0.6738(3) -0.7534(2) 0.0422(14) Uani 1 1 d . . .
C515 C -0.6128(2) 0.6669(3) -0.73395(19) 0.0478(15) Uani 1 1 d . . .
H51A H -0.6133 0.6422 -0.7042 0.057 Uiso 1 1 calc R . .
C516 C -0.6674(2) 0.6962(3) -0.75820(18) 0.0455(14) Uani 1 1 d . . .
H51D H -0.7049 0.6922 -0.7442 0.055 Uiso 1 1 calc R . .
C517 C -0.4489(2) 0.6489(3) -0.7441(2) 0.0482(15) Uani 1 1 d . . .
H51E H -0.4161 0.6265 -0.7209 0.072 Uiso 1 1 calc R . .
H51F H -0.4374 0.6942 -0.7461 0.072 Uiso 1 1 calc R . .
H51G H -0.4531 0.6295 -0.7777 0.072 Uiso 1 1 calc R . .
C521 C -0.8039(2) 0.7426(2) -0.80970(17) 0.0283(11) Uani 1 1 d . . .
C522 C -0.8497(2) 0.7061(2) -0.83841(17) 0.0302(11) Uani 1 1 d . . .
H52D H -0.8442 0.6933 -0.8714 0.036 Uiso 1 1 calc R . .
C523 C -0.9041(2) 0.6874(2) -0.82020(19) 0.0359(12) Uani 1 1 d . . .
H52C H -0.9353 0.6626 -0.8407 0.043 Uiso 1 1 calc R . .
C524 C -0.9120(2) 0.7052(2) -0.7728(2) 0.0387(13) Uani 1 1 d . . .
C525 C -0.8671(2) 0.7422(3) -0.74339(19) 0.0443(14) Uani 1 1 d . . .
H52B H -0.8727 0.7548 -0.7104 0.053 Uiso 1 1 calc R . .
C526 C -0.8142(2) 0.7606(3) -0.76193(18) 0.0413(14) Uani 1 1 d . . .
H52A H -0.7838 0.7864 -0.7415 0.050 Uiso 1 1 calc R . .
C527 C -1.0186(3) 0.6687(3) -0.7827(3) 0.076(2) Uani 1 1 d . . .
H52E H -1.0520 0.6611 -0.7626 0.115 Uiso 1 1 calc R . .
H52F H -1.0096 0.6288 -0.7994 0.115 Uiso 1 1 calc R . .
H52G H -1.0323 0.7015 -0.8083 0.115 Uiso 1 1 calc R . .
C601 C -0.6132(2) 0.5690(2) -0.93319(17) 0.0308(11) Uani 1 1 d . . .
C602 C -0.5848(3) 0.5081(3) -0.9286(2) 0.0538(16) Uani 1 1 d . . .
H60C H -0.5678 0.4910 -0.9562 0.065 Uiso 1 1 calc R . .
C603 C -0.5811(3) 0.4732(3) -0.8852(2) 0.0625(18) Uani 1 1 d . . .
H60D H -0.5604 0.4328 -0.8822 0.075 Uiso 1 1 calc R . .
C604 C -0.6078(3) 0.4971(3) -0.8458(2) 0.0491(15) Uani 1 1 d . . .
C605 C -0.6340(2) 0.5575(3) -0.84804(18) 0.0406(13) Uani 1 1 d . . .
H60B H -0.6500 0.5745 -0.8198 0.049 Uiso 1 1 calc R . .
C606 C -0.6369(2) 0.5933(2) -0.89216(18) 0.0341(12) Uani 1 1 d . . .
H60A H -0.6552 0.6348 -0.8941 0.041 Uiso 1 1 calc R . .
C607 C -0.6407(3) 0.4703(3) -0.7707(3) 0.088(2) Uani 1 1 d . . .
H60E H -0.6459 0.4320 -0.7507 0.132 Uiso 1 1 calc R . .
H60F H -0.6818 0.4840 -0.7888 0.132 Uiso 1 1 calc R . .
H60G H -0.6224 0.5048 -0.7483 0.132 Uiso 1 1 calc R . .
C611 C -0.5469(2) 0.6321(2) -1.00554(17) 0.0294(11) Uani 1 1 d . . .
C612 C -0.5437(2) 0.6741(2) -1.04531(18) 0.0365(12) Uani 1 1 d . . .
H61D H -0.5811 0.6928 -1.0629 0.044 Uiso 1 1 calc R . .
C613 C -0.4873(2) 0.6888(2) -1.0594(2) 0.0446(14) Uani 1 1 d . . .
H61B H -0.4862 0.7162 -1.0875 0.053 Uiso 1 1 calc R . .
C614 C -0.4317(2) 0.6641(2) -1.0329(2) 0.0415(13) Uani 1 1 d . . .
C615 C -0.4337(2) 0.6251(2) -0.9923(2) 0.0413(13) Uani 1 1 d . . .
H61C H -0.3958 0.6090 -0.9733 0.050 Uiso 1 1 calc R . .
C616 C -0.4905(2) 0.6091(2) -0.97900(19) 0.0367(12) Uani 1 1 d . . .
H61A H -0.4913 0.5816 -0.9509 0.044 Uiso 1 1 calc R . .
C617 C -0.3199(3) 0.6548(3) -1.0246(3) 0.088(2) Uani 1 1 d . . .
H61E H -0.2851 0.6718 -1.0398 0.132 Uiso 1 1 calc R . .
H61F H -0.3210 0.6080 -1.0278 0.132 Uiso 1 1 calc R . .
H61G H -0.3141 0.6667 -0.9888 0.132 Uiso 1 1 calc R . .
C621 C -0.6515(2) 0.5494(2) -1.03693(16) 0.0269(11) Uani 1 1 d . . .
C622 C -0.6192(2) 0.5263(2) -1.07384(17) 0.0320(11) Uani 1 1 d . . .
H62C H -0.5792 0.5435 -1.0765 0.038 Uiso 1 1 calc R . .
C623 C -0.6446(2) 0.4786(2) -1.10676(17) 0.0331(12) Uani 1 1 d . . .
H62B H -0.6221 0.4634 -1.1320 0.040 Uiso 1 1 calc R . .
C624 C -0.7032(2) 0.4528(2) -1.10297(18) 0.0337(12) Uani 1 1 d . . .
C625 C -0.7356(2) 0.4748(2) -1.06647(18) 0.0341(12) Uani 1 1 d . . .
H62A H -0.7754 0.4572 -1.0635 0.041 Uiso 1 1 calc R . .
C626 C -0.7096(2) 0.5229(2) -1.03406(18) 0.0352(12) Uani 1 1 d . . .
H62D H -0.7324 0.5382 -1.0091 0.042 Uiso 1 1 calc R . .
C627 C -0.7844(3) 0.3797(3) -1.1364(2) 0.0563(16) Uani 1 1 d . . .
H62E H -0.7941 0.3473 -1.1629 0.085 Uiso 1 1 calc R . .
H62F H -0.8158 0.4140 -1.1420 0.085 Uiso 1 1 calc R . .
H62G H -0.7851 0.3599 -1.1034 0.085 Uiso 1 1 calc R . .
C407 C -0.8276(5) 0.3209(5) -0.8881(4) 0.064(4) Uani 0.543(9) 1 d P A 1
H40E H -0.8092 0.2933 -0.8600 0.095 Uiso 0.543(9) 1 calc PR A 1
H40F H -0.8297 0.2976 -0.9200 0.095 Uiso 0.543(9) 1 calc PR A 1
H40G H -0.8701 0.3336 -0.8836 0.095 Uiso 0.543(9) 1 calc PR A 1
C47A C -0.7340(7) 0.3701(6) -0.8600(5) 0.072(5) Uani 0.457(9) 1 d P A 2
H47A H -0.7020 0.3882 -0.8779 0.108 Uiso 0.457(9) 1 calc PR A 2
H47B H -0.7247 0.3248 -0.8527 0.108 Uiso 0.457(9) 1 calc PR A 2
H47C H -0.7340 0.3934 -0.8283 0.108 Uiso 0.457(9) 1 calc PR A 2

loop_
_atom_site_aniso_label
_atom_site_aniso_U_11
_atom_site_aniso_U_22
_atom_site_aniso_U_33
_atom_site_aniso_U_23
_atom_site_aniso_U_13
_atom_site_aniso_U_12
Cu1 0.0209(3) 0.0230(3) 0.0249(3) 0.0011(2) 0.0035(2) 0.0033(2)
Cu2 0.0199(3) 0.0228(3) 0.0272(3) 0.0010(2) 0.0050(2) -0.0022(2)
Cu3 0.0226(3) 0.0292(3) 0.0214(3) 0.0010(3) 0.0035(2) -0.0013(3)
Cu4 0.0229(3) 0.0219(3) 0.0294(3) -0.0004(3) 0.0057(2) -0.0042(2)
Cu5 0.0219(3) 0.0257(3) 0.0223(3) 0.0003(2) 0.0034(2) 0.0007(2)
Cu6 0.0215(3) 0.0229(3) 0.0304(3) -0.0022(3) 0.0040(2) 0.0029(2)
P1 0.0219(6) 0.0248(7) 0.0261(7) 0.0006(5) 0.0022(5) 0.0047(5)
P2 0.0201(6) 0.0272(7) 0.0270(7) 0.0011(5) 0.0038(5) -0.0033(5)
P3 0.0260(6) 0.0332(7) 0.0224(6) -0.0001(6) 0.0035(5) -0.0041(6)
P4 0.0243(7) 0.0236(7) 0.0315(7) -0.0004(5) 0.0056(5) -0.0053(5)
P5 0.0232(7) 0.0341(7) 0.0243(7) -0.0045(5) 0.0026(5) 0.0007(5)
P6 0.0282(7) 0.0241(7) 0.0310(7) -0.0025(5) 0.0046(6) 0.0062(5)
O10 0.084(3) 0.084(3) 0.037(2) 0.002(2) 0.026(2) 0.036(3)
O11 0.032(2) 0.037(2) 0.054(2) 0.0171(17) 0.0102(17) -0.0031(16)
O12 0.024(2) 0.096(3) 0.041(2) -0.014(2) 0.0010(17) -0.003(2)
O20 0.034(2) 0.206(6) 0.036(3) 0.043(3) 0.002(2) -0.024(3)
O21 0.028(2) 0.056(2) 0.041(2) 0.0087(18) 0.0004(16) 0.0083(17)
O22 0.057(3) 0.032(2) 0.080(3) -0.010(2) 0.018(2) -0.0053(19)
O30 0.047(3) 0.063(3) 0.062(3) 0.001(2) 0.030(2) 0.008(2)
O31 0.0284(19) 0.044(2) 0.030(2) -0.0046(16) -0.0007(15) -0.0094(16)
O32 0.064(3) 0.033(2) 0.043(2) 0.0071(18) 0.0120(19) 0.0104(19)
O40 0.070(3) 0.054(3) 0.180(6) 0.066(3) -0.039(4) -0.008(3)
O41 0.050(2) 0.051(2) 0.042(2) -0.0088(19) 0.0022(19) -0.0060(19)
O42 0.041(2) 0.035(2) 0.106(3) 0.005(2) 0.044(2) 0.0063(18)
O50 0.066(3) 0.084(4) 0.099(4) -0.016(3) 0.014(3) -0.011(3)
O51 0.026(2) 0.079(3) 0.043(2) 0.006(2) -0.0040(18) 0.0103(19)
O52 0.045(2) 0.068(3) 0.060(3) 0.002(2) 0.024(2) -0.013(2)
O60 0.075(3) 0.092(3) 0.047(3) 0.016(2) 0.012(2) 0.017(3)
O61 0.031(2) 0.063(3) 0.093(3) 0.027(2) 0.020(2) 0.008(2)
O62 0.049(2) 0.035(2) 0.044(2) -0.0132(17) 0.0086(18) -0.0092(18)
C101 0.024(3) 0.029(3) 0.026(3) 0.003(2) -0.001(2) 0.008(2)
C102 0.038(3) 0.035(3) 0.030(3) 0.006(2) 0.000(2) 0.012(2)
C103 0.047(3) 0.039(3) 0.031(3) -0.011(3) -0.002(3) 0.017(3)
C104 0.045(4) 0.069(4) 0.029(3) -0.003(3) 0.006(3) 0.021(3)
C105 0.050(4) 0.050(4) 0.033(3) 0.012(3) 0.013(3) 0.012(3)
C106 0.045(3) 0.027(3) 0.031(3) 0.006(2) 0.007(2) 0.007(2)
C107 0.124(7) 0.098(6) 0.049(4) -0.006(4) 0.033(4) 0.060(5)
C111 0.026(3) 0.023(2) 0.028(3) 0.000(2) 0.006(2) 0.005(2)
C112 0.024(3) 0.027(3) 0.029(3) -0.001(2) 0.006(2) 0.005(2)
C113 0.027(3) 0.033(3) 0.029(3) 0.001(2) 0.005(2) 0.009(2)
C114 0.027(3) 0.024(3) 0.035(3) 0.000(2) 0.011(2) 0.005(2)
C115 0.022(3) 0.031(3) 0.046(3) 0.003(2) 0.006(2) 0.000(2)
C116 0.034(3) 0.025(3) 0.042(3) 0.003(2) 0.001(2) 0.006(2)
C117 0.035(4) 0.062(4) 0.113(6) 0.041(4) 0.015(4) -0.007(3)
C121 0.022(2) 0.020(2) 0.026(3) 0.0038(19) 0.003(2) 0.0077(19)
C122 0.025(3) 0.045(3) 0.031(3) -0.004(2) 0.011(2) 0.007(2)
C123 0.034(3) 0.055(4) 0.027(3) -0.010(2) 0.002(2) 0.000(3)
C124 0.020(3) 0.048(3) 0.038(3) 0.003(3) 0.001(2) -0.001(2)
C125 0.018(2) 0.043(3) 0.036(3) 0.006(2) 0.008(2) 0.000(2)
C126 0.028(3) 0.026(3) 0.029(3) 0.002(2) 0.009(2) 0.001(2)
C127 0.024(3) 0.130(6) 0.059(4) -0.015(4) 0.002(3) -0.006(4)
C201 0.025(3) 0.036(3) 0.029(3) -0.002(2) 0.001(2) -0.005(2)
C202 0.031(3) 0.099(5) 0.033(3) 0.010(3) 0.008(3) -0.002(3)
C203 0.028(3) 0.155(7) 0.039(4) 0.025(4) 0.014(3) -0.003(4)
C204 0.030(3) 0.090(5) 0.036(3) 0.016(3) 0.001(3) -0.023(3)
C205 0.027(3) 0.071(4) 0.031(3) 0.019(3) -0.002(2) -0.007(3)
C206 0.028(3) 0.057(4) 0.036(3) 0.014(3) 0.008(2) -0.001(3)
C207 0.052(5) 0.266(11) 0.053(5) 0.081(6) 0.002(4) -0.025(6)
C211 0.021(2) 0.032(3) 0.021(2) 0.001(2) 0.0055(19) -0.003(2)
C212 0.023(3) 0.031(3) 0.031(3) 0.004(2) 0.002(2) -0.005(2)
C213 0.020(3) 0.039(3) 0.034(3) 0.003(2) 0.002(2) -0.006(2)
C214 0.019(2) 0.045(3) 0.029(3) 0.006(2) 0.005(2) 0.002(2)
C215 0.025(3) 0.033(3) 0.044(3) -0.002(2) 0.004(2) 0.008(2)
C216 0.024(3) 0.033(3) 0.036(3) -0.004(2) 0.003(2) -0.001(2)
C217 0.048(4) 0.063(4) 0.059(4) 0.012(3) -0.002(3) 0.019(3)
C221 0.022(3) 0.028(3) 0.030(3) 0.005(2) -0.001(2) 0.000(2)
C222 0.033(3) 0.025(3) 0.035(3) 0.002(2) 0.003(2) -0.002(2)
C223 0.042(3) 0.037(3) 0.039(3) -0.007(3) 0.009(3) -0.008(3)
C224 0.028(3) 0.029(3) 0.050(4) -0.007(3) 0.003(2) -0.005(2)
C225 0.029(3) 0.021(3) 0.057(4) 0.008(2) 0.001(3) -0.005(2)
C226 0.016(2) 0.039(3) 0.042(3) 0.012(2) 0.006(2) 0.000(2)
C227 0.070(5) 0.031(3) 0.099(5) -0.010(3) 0.022(4) -0.014(3)
C301 0.027(3) 0.032(3) 0.029(3) 0.002(2) 0.008(2) 0.000(2)
C302 0.039(3) 0.044(3) 0.028(3) 0.002(2) 0.010(2) -0.006(3)
C303 0.042(3) 0.034(3) 0.040(3) 0.003(2) 0.012(3) 0.002(3)
C304 0.041(3) 0.043(3) 0.035(3) -0.001(3) 0.015(2) 0.005(3)
C305 0.034(3) 0.034(3) 0.048(3) 0.004(2) 0.016(3) -0.002(2)
C306 0.031(3) 0.034(3) 0.044(3) -0.005(2) 0.011(2) 0.002(2)
C307 0.071(5) 0.071(5) 0.081(5) -0.010(4) 0.032(4) 0.024(4)
C311 0.029(3) 0.034(3) 0.020(3) 0.001(2) 0.000(2) -0.007(2)
C312 0.033(3) 0.033(3) 0.024(3) 0.000(2) 0.004(2) -0.005(2)
C313 0.029(3) 0.029(3) 0.031(3) 0.001(2) 0.007(2) -0.004(2)
C314 0.034(3) 0.032(3) 0.027(3) 0.003(2) 0.001(2) -0.007(2)
C315 0.035(3) 0.042(3) 0.023(3) -0.003(2) 0.004(2) -0.005(2)
C316 0.033(3) 0.043(3) 0.028(3) 0.000(2) 0.004(2) -0.003(2)
C317 0.036(3) 0.053(4) 0.036(3) -0.006(3) -0.002(2) -0.012(3)
C321 0.020(2) 0.030(3) 0.025(3) -0.001(2) 0.0017(19) -0.007(2)
C322 0.024(3) 0.036(3) 0.026(3) -0.003(2) 0.001(2) -0.003(2)
C323 0.033(3) 0.042(3) 0.026(3) 0.003(2) 0.002(2) 0.000(2)
C324 0.034(3) 0.037(3) 0.033(3) 0.005(2) 0.004(2) -0.002(2)
C325 0.035(3) 0.040(3) 0.032(3) -0.004(2) 0.009(2) 0.005(2)
C326 0.027(3) 0.043(3) 0.023(3) 0.001(2) 0.004(2) -0.003(2)
C327 0.109(6) 0.041(4) 0.058(4) 0.005(3) 0.023(4) 0.019(4)
C401 0.026(3) 0.023(3) 0.035(3) 0.002(2) 0.007(2) -0.004(2)
C402 0.027(3) 0.034(3) 0.055(4) -0.002(3) -0.002(2) -0.004(2)
C403 0.034(3) 0.027(3) 0.074(4) 0.001(3) 0.001(3) -0.002(2)
C404 0.048(4) 0.035(3) 0.080(5) 0.016(3) -0.010(3) 0.004(3)
C405 0.063(4) 0.046(4) 0.057(4) 0.012(3) -0.029(3) -0.004(3)
C406 0.044(3) 0.039(3) 0.048(4) -0.002(3) -0.009(3) -0.007(3)
C411 0.029(3) 0.026(3) 0.031(3) 0.003(2) 0.005(2) -0.004(2)
C412 0.029(3) 0.032(3) 0.038(3) 0.003(2) 0.011(2) -0.006(2)
C413 0.030(3) 0.036(3) 0.042(3) 0.002(2) -0.001(2) -0.006(2)
C414 0.044(3) 0.024(3) 0.036(3) 0.000(2) 0.002(3) 0.001(2)
C415 0.042(3) 0.037(3) 0.041(3) -0.005(3) 0.011(3) 0.007(3)
C416 0.033(3) 0.029(3) 0.049(3) -0.007(2) 0.005(3) -0.002(2)
C417 0.057(4) 0.053(4) 0.052(4) -0.006(3) -0.008(3) -0.014(3)
C421 0.021(2) 0.028(3) 0.034(3) -0.001(2) 0.003(2) -0.003(2)
C422 0.038(3) 0.028(3) 0.056(4) 0.004(3) 0.016(3) -0.002(2)
C423 0.035(3) 0.028(3) 0.066(4) 0.012(3) 0.015(3) 0.009(2)
C424 0.028(3) 0.036(3) 0.059(4) -0.001(3) 0.009(3) -0.002(2)
C425 0.032(3) 0.023(3) 0.055(3) 0.004(2) 0.015(3) -0.003(2)
C426 0.027(3) 0.021(2) 0.042(3) -0.004(2) 0.005(2) 0.000(2)
C427 0.060(4) 0.045(4) 0.151(7) 0.010(4) 0.068(5) 0.016(3)
C501 0.026(3) 0.040(3) 0.034(3) -0.012(2) 0.010(2) -0.007(2)
C502 0.041(3) 0.028(3) 0.067(4) -0.011(3) 0.025(3) -0.003(3)
C503 0.049(4) 0.048(4) 0.094(5) -0.012(4) 0.030(4) -0.012(3)
C504 0.046(4) 0.042(4) 0.122(7) -0.028(4) 0.051(4) -0.009(3)
C505 0.038(4) 0.079(5) 0.070(5) -0.035(4) 0.007(3) -0.025(4)
C506 0.030(3) 0.068(4) 0.066(4) -0.029(3) 0.013(3) -0.008(3)
C507 0.064(5) 0.250(12) 0.073(6) -0.078(7) -0.011(4) 0.017(6)
C511 0.026(3) 0.048(3) 0.023(3) -0.010(2) 0.000(2) 0.003(2)
C512 0.028(3) 0.040(3) 0.026(3) -0.005(2) -0.002(2) 0.001(2)
C513 0.028(3) 0.052(3) 0.032(3) 0.001(3) -0.001(2) 0.001(2)
C514 0.025(3) 0.059(4) 0.040(3) -0.008(3) -0.002(2) 0.005(3)
C515 0.041(3) 0.074(4) 0.027(3) 0.008(3) 0.003(3) 0.003(3)
C516 0.025(3) 0.080(4) 0.031(3) 0.005(3) 0.003(2) 0.005(3)
C517 0.025(3) 0.057(4) 0.061(4) 0.001(3) 0.001(3) 0.007(3)
C521 0.027(3) 0.030(3) 0.026(3) 0.003(2) 0.001(2) 0.005(2)
C522 0.039(3) 0.027(3) 0.025(3) 0.004(2) 0.009(2) 0.002(2)
C523 0.037(3) 0.030(3) 0.043(3) -0.001(2) 0.011(2) -0.009(2)
C524 0.036(3) 0.042(3) 0.042(3) 0.006(3) 0.016(3) -0.003(2)
C525 0.037(3) 0.068(4) 0.031(3) -0.004(3) 0.014(2) 0.006(3)
C526 0.027(3) 0.064(4) 0.031(3) -0.015(3) -0.001(2) -0.001(3)
C527 0.065(5) 0.072(5) 0.103(6) -0.025(4) 0.045(4) -0.025(4)
C601 0.031(3) 0.032(3) 0.028(3) 0.000(2) 0.003(2) 0.003(2)
C602 0.086(5) 0.042(4) 0.035(3) -0.002(3) 0.016(3) 0.017(3)
C603 0.103(6) 0.038(4) 0.048(4) 0.003(3) 0.018(4) 0.019(3)
C604 0.068(4) 0.041(3) 0.035(3) 0.011(3) 0.000(3) -0.005(3)
C605 0.036(3) 0.061(4) 0.023(3) -0.007(3) -0.001(2) 0.007(3)
C606 0.031(3) 0.036(3) 0.033(3) -0.002(2) 0.000(2) 0.003(2)
C607 0.052(4) 0.115(6) 0.106(6) 0.023(5) 0.041(4) 0.032(4)
C611 0.031(3) 0.028(3) 0.029(3) -0.005(2) 0.004(2) 0.003(2)
C612 0.034(3) 0.038(3) 0.037(3) 0.001(2) 0.004(2) 0.007(2)
C613 0.037(3) 0.048(3) 0.051(4) 0.018(3) 0.011(3) 0.001(3)
C614 0.033(3) 0.042(3) 0.051(4) 0.005(3) 0.011(3) 0.000(3)
C615 0.026(3) 0.037(3) 0.059(4) 0.000(3) 0.001(3) 0.009(2)
C616 0.034(3) 0.031(3) 0.046(3) 0.001(2) 0.010(3) 0.008(2)
C617 0.039(4) 0.092(6) 0.139(7) 0.038(5) 0.034(4) 0.013(4)
C621 0.029(3) 0.025(3) 0.026(3) 0.004(2) 0.004(2) 0.006(2)
C622 0.031(3) 0.032(3) 0.035(3) 0.001(2) 0.009(2) 0.003(2)
C623 0.043(3) 0.029(3) 0.028(3) -0.002(2) 0.009(2) 0.006(2)
C624 0.038(3) 0.028(3) 0.033(3) -0.005(2) 0.002(2) 0.005(2)
C625 0.031(3) 0.032(3) 0.040(3) 0.000(2) 0.009(2) -0.003(2)
C626 0.040(3) 0.035(3) 0.033(3) -0.005(2) 0.014(2) 0.006(2)
C627 0.050(4) 0.044(4) 0.073(4) -0.021(3) 0.006(3) -0.006(3)
C407 0.074(9) 0.029(6) 0.087(9) 0.017(6) 0.012(7) 0.007(6)
C47A 0.113(14) 0.062(10) 0.042(9) 0.017(7) 0.015(9) 0.042(9)

loop_
_atom_type_symbol
_atom_type_description
_atom_type_scat_dispersion_real
_atom_type_scat_dispersion_imag
_atom_type_scat_source
C C 0.0033 0.0016 'International Tables Vol C Tables 4.2.6.8 and 6.1.1.4'
H H 0.0000 0.0000 'International Tables Vol C Tables 4.2.6.8 and 6.1.1.4'
O O 0.0106 0.0060 'International Tables Vol C Tables 4.2.6.8 and 6.1.1.4'
P P 0.1023 0.0942 'International Tables Vol C Tables 4.2.6.8 and 6.1.1.4'
Cu Cu 0.3201 1.2651 'International Tables Vol C Tables 4.2.6.8 and 6.1.1.4'

loop_
_geom_angle_atom_site_label_1
_geom_angle_atom_site_label_2
_geom_angle_atom_site_label_3
_geom_angle
P1 Cu1 Cu5 132.04(4)
P1 Cu1 Cu4 137.17(4)
Cu5 Cu1 Cu4 66.34(2)
P1 Cu1 Cu3 136.13(4)
Cu5 Cu1 Cu3 91.50(2)
Cu4 Cu1 Cu3 57.17(2)
P1 Cu1 Cu2 134.05(4)
Cu5 Cu1 Cu2 56.58(2)
Cu4 Cu1 Cu2 88.77(2)
Cu3 Cu1 Cu2 60.242(19)
P2 Cu2 Cu5 135.15(4)
P2 Cu2 Cu6 129.73(4)
Cu5 Cu2 Cu6 67.49(2)
P2 Cu2 Cu3 134.47(4)
Cu5 Cu2 Cu3 90.36(2)
Cu6 Cu2 Cu3 57.24(2)
P2 Cu2 Cu1 140.78(4)
Cu5 Cu2 Cu1 56.36(2)
Cu6 Cu2 Cu1 89.29(2)
Cu3 Cu2 Cu1 58.712(19)
P3 Cu3 Cu4 136.63(4)
P3 Cu3 Cu6 133.80(4)
Cu4 Cu3 Cu6 64.56(2)
P3 Cu3 Cu1 135.56(4)
Cu4 Cu3 Cu1 57.39(2)
Cu6 Cu3 Cu1 90.46(2)
P3 Cu3 Cu2 133.98(4)
Cu4 Cu3 Cu2 89.39(2)
Cu6 Cu3 Cu2 56.75(2)
Cu1 Cu3 Cu2 61.05(2)
P4 Cu4 Cu3 133.91(4)
P4 Cu4 Cu1 132.97(4)
Cu3 Cu4 Cu1 65.45(2)
P4 Cu4 Cu6 135.55(4)
Cu3 Cu4 Cu6 58.27(2)
Cu1 Cu4 Cu6 91.45(2)
P4 Cu4 Cu5 135.31(4)
Cu3 Cu4 Cu5 90.78(2)
Cu1 Cu4 Cu5 56.81(2)
Cu6 Cu4 Cu5 61.92(2)
P5 Cu5 Cu1 129.23(4)
P5 Cu5 Cu2 132.81(4)
Cu1 Cu5 Cu2 67.06(2)
P5 Cu5 Cu4 137.77(4)
Cu1 Cu5 Cu4 56.85(2)
Cu2 Cu5 Cu4 89.32(2)
P5 Cu5 Cu6 141.73(4)
Cu1 Cu5 Cu6 89.03(2)
Cu2 Cu5 Cu6 56.34(2)
Cu4 Cu5 Cu6 58.068(19)
P6 Cu6 Cu2 139.97(4)
P6 Cu6 Cu3 135.21(4)
Cu2 Cu6 Cu3 66.01(2)
P6 Cu6 Cu4 129.29(4)
Cu2 Cu6 Cu4 90.48(2)
Cu3 Cu6 Cu4 57.17(2)
P6 Cu6 Cu5 134.78(4)
Cu2 Cu6 Cu5 56.17(2)
Cu3 Cu6 Cu5 88.98(2)
Cu4 Cu6 Cu5 60.01(2)
C101 P1 C111 105.0(2)
C101 P1 C121 100.6(2)
C111 P1 C121 104.0(2)
C101 P1 Cu1 118.87(14)
C111 P1 Cu1 108.95(15)
C121 P1 Cu1 117.71(14)
C201 P2 C221 102.2(2)
C201 P2 C211 104.3(2)
C221 P2 C211 102.0(2)
C201 P2 Cu2 111.35(15)
C221 P2 Cu2 118.37(15)
C211 P2 Cu2 116.74(15)
C301 P3 C321 104.3(2)
C301 P3 C311 105.7(2)
C321 P3 C311 100.6(2)
C301 P3 Cu3 111.93(15)
C321 P3 Cu3 113.30(15)
C311 P3 Cu3 119.37(15)
C421 P4 C411 104.5(2)
C421 P4 C401 104.1(2)
C411 P4 C401 101.8(2)
C421 P4 Cu4 114.44(15)
C411 P4 Cu4 115.70(15)
C401 P4 Cu4 114.71(15)
C511 P5 C501 103.5(2)
C511 P5 C521 105.5(2)
C501 P5 C521 100.0(2)
C511 P5 Cu5 114.29(15)
C501 P5 Cu5 115.36(17)
C521 P5 Cu5 116.41(15)
C601 P6 C611 106.6(2)
C601 P6 C621 100.4(2)
C611 P6 C621 102.8(2)
C601 P6 Cu6 113.42(16)
C611 P6 Cu6 117.71(15)
C621 P6 Cu6 113.97(15)
C104 O10 C107 117.7(5)
C114 O11 C117 117.1(4)
C124 O12 C127 116.8(4)
C204 O20 C207 117.3(4)
C214 O21 C217 116.7(4)
C224 O22 C227 117.0(4)
C304 O30 C307 117.3(4)
C314 O31 C317 116.8(4)
C324 O32 C327 117.8(4)
C47A O40 C404 125.1(7)
C47A O40 C407 113.2(8)
C404 O40 C407 121.6(6)
C414 O41 C417 117.0(4)
C424 O42 C427 116.2(4)
C507 O50 C504 111.8(6)
C514 O51 C517 117.4(4)
C524 O52 C527 117.1(4)
C607 O60 C604 115.3(5)
C614 O61 C617 117.6(4)
C624 O62 C627 116.7(4)
C102 C101 C106 117.2(4)
C102 C101 P1 124.7(4)
C106 C101 P1 117.9(3)
C101 C102 C103 121.9(5)
C102 C103 C104 119.3(5)
O10 C104 C105 115.3(5)
O10 C104 C103 125.6(5)
C105 C104 C103 119.1(5)
C106 C105 C104 121.1(5)
C105 C106 C101 121.2(5)
C116 C111 C112 117.5(4)
C116 C111 P1 118.3(3)
C112 C111 P1 124.1(4)
C113 C112 C111 121.6(4)
C112 C113 C114 119.4(4)
O11 C114 C115 124.1(4)
O11 C114 C113 115.7(4)
C115 C114 C113 120.3(4)
C114 C115 C116 119.0(4)
C115 C116 C111 122.2(4)
C126 C121 C122 117.8(4)
C126 C121 P1 122.9(3)
C122 C121 P1 119.3(3)
C121 C122 C123 120.8(4)
C122 C123 C124 120.1(5)
O12 C124 C125 125.5(4)
O12 C124 C123 115.1(4)
C125 C124 C123 119.4(4)
C124 C125 C126 119.9(4)
C125 C126 C121 122.1(4)
C202 C201 C206 116.9(5)
C202 C201 P2 125.3(4)
C206 C201 P2 117.8(4)
C201 C202 C203 121.8(5)
C204 C203 C202 119.6(5)
C203 C204 C205 120.4(5)
C203 C204 O20 116.3(5)
C205 C204 O20 123.3(5)
C204 C205 C206 119.1(5)
C201 C206 C205 122.2(5)
C216 C211 C212 118.2(4)
C216 C211 P2 118.4(3)
C212 C211 P2 123.4(4)
C211 C212 C213 120.9(4)
C214 C213 C212 119.5(4)
O21 C214 C215 125.1(4)
O21 C214 C213 114.5(4)
C215 C214 C213 120.3(4)
C214 C215 C216 119.1(4)
C215 C216 C211 122.0(4)
C226 C221 C222 117.1(4)
C226 C221 P2 125.2(4)
C222 C221 P2 117.7(3)
C223 C222 C221 121.2(5)
C222 C223 C224 120.2(5)
C225 C224 C223 120.5(5)
C225 C224 O22 124.1(5)
C223 C224 O22 115.3(5)
C224 C225 C226 118.4(4)
C221 C226 C225 122.6(5)
C306 C301 C302 117.5(4)
C306 C301 P3 121.8(4)
C302 C301 P3 119.5(4)
C303 C302 C301 121.0(5)
C302 C303 C304 120.2(5)
C305 C304 O30 125.1(5)
C305 C304 C303 119.8(5)
O30 C304 C303 115.1(5)
C304 C305 C306 119.4(5)
C301 C306 C305 122.0(5)
C316 C311 C312 117.9(4)
C316 C311 P3 125.4(4)
C312 C311 P3 116.5(3)
C313 C312 C311 121.1(4)
C312 C313 C314 120.0(4)
O31 C314 C313 115.2(4)
O31 C314 C315 125.3(4)
C313 C314 C315 119.5(4)
C316 C315 C314 119.0(4)
C311 C316 C315 122.4(5)
C326 C321 C322 117.5(4)
C326 C321 P3 118.7(3)
C322 C321 P3 123.6(4)
C323 C322 C321 121.7(4)
C322 C323 C324 119.9(4)
O32 C324 C325 124.4(5)
O32 C324 C323 115.7(4)
C325 C324 C323 119.9(5)
C324 C325 C326 119.2(5)
C321 C326 C325 121.7(4)
C406 C401 C402 117.2(4)
C406 C401 P4 119.6(4)
C402 C401 P4 123.1(4)
C403 C402 C401 122.1(5)
C404 C403 C402 118.9(5)
C403 C404 O40 120.2(5)
C403 C404 C405 120.6(5)
O40 C404 C405 119.2(5)
C404 C405 C406 119.9(5)
C405 C406 C401 121.3(5)
C412 C411 C416 118.5(4)
C412 C411 P4 124.7(4)
C416 C411 P4 116.8(4)
C411 C412 C413 121.1(5)
C414 C413 C412 119.1(5)
C415 C414 O41 115.8(5)
C415 C414 C413 120.2(5)
O41 C414 C413 124.0(5)
C414 C415 C416 120.4(5)
C415 C416 C411 120.6(5)
C422 C421 C426 117.5(4)
C422 C421 P4 118.0(4)
C426 C421 P4 124.5(4)
C423 C422 C421 122.5(5)
C422 C423 C424 119.3(5)
O42 C424 C423 124.8(5)
O42 C424 C425 115.8(5)
C423 C424 C425 119.4(5)
C426 C425 C424 120.1(5)
C425 C426 C421 121.3(4)
C506 C501 C502 117.8(5)
C506 C501 P5 125.4(4)
C502 C501 P5 116.7(4)
C503 C502 C501 122.8(6)
C504 C503 C502 118.5(7)
C503 C504 C505 122.7(6)
C503 C504 O50 113.0(7)
C505 C504 O50 124.2(7)
C504 C505 C506 119.5(6)
C501 C506 C505 118.6(6)
C516 C511 C512 117.6(4)
C516 C511 P5 126.1(4)
C512 C511 P5 116.3(4)
C513 C512 C511 121.7(5)
C514 C513 C512 119.6(5)
O51 C514 C513 125.4(5)
O51 C514 C515 114.5(5)
C513 C514 C515 120.1(5)
C514 C515 C516 119.4(5)
C511 C516 C515 121.6(5)
C522 C521 C526 117.2(4)
C522 C521 P5 118.8(3)
C526 C521 P5 123.8(4)
C521 C522 C523 121.6(4)
C524 C523 C522 119.5(5)
C523 C524 O52 125.4(5)
C523 C524 C525 120.1(5)
O52 C524 C525 114.5(5)
C526 C525 C524 119.8(5)
C525 C526 C521 121.8(5)
C606 C601 C602 118.3(4)
C606 C601 P6 119.2(4)
C602 C601 P6 122.4(4)
C603 C602 C601 121.3(5)
C602 C603 C604 119.3(5)
C603 C604 O60 113.8(5)
C603 C604 C605 121.1(5)
O60 C604 C605 125.0(5)
C604 C605 C606 119.2(5)
C601 C606 C605 120.6(5)
C616 C611 C612 117.4(4)
C616 C611 P6 125.7(4)
C612 C611 P6 116.9(4)
C613 C612 C611 120.8(5)
C612 C613 C614 120.5(5)
O61 C614 C615 124.4(5)
O61 C614 C613 116.1(5)
C615 C614 C613 119.5(5)
C614 C615 C616 119.9(5)
C615 C616 C611 121.8(5)
C626 C621 C622 117.8(4)
C626 C621 P6 116.4(3)
C622 C621 P6 125.7(4)
C623 C622 C621 120.9(5)
C622 C623 C624 120.0(4)
C625 C624 O62 125.3(5)
C625 C624 C623 119.9(4)
O62 C624 C623 114.8(4)
C624 C625 C626 119.3(5)
C625 C626 C621 122.1(4)

loop_
_geom_bond_atom_site_label_1
_geom_bond_atom_site_label_2
_geom_bond_distance
Cu1 P1 2.2053(13)
Cu1 Cu5 2.4649(7)
Cu1 Cu4 2.4660(8)
Cu1 Cu3 2.6629(7)
Cu1 Cu2 2.7266(7)
Cu2 P2 2.2221(13)
Cu2 Cu5 2.4713(7)
Cu2 Cu6 2.4761(7)
Cu2 Cu3 2.7052(7)
Cu3 P3 2.2149(13)
Cu3 Cu4 2.4599(7)
Cu3 Cu6 2.4899(7)
Cu4 P4 2.1963(13)
Cu4 Cu6 2.6435(8)
Cu4 Cu5 2.6978(8)
Cu5 P5 2.2182(13)
Cu5 Cu6 2.7482(8)
Cu6 P6 2.2246(13)
P1 C101 1.818(5)
P1 C111 1.820(5)
P1 C121 1.828(4)
P2 C201 1.814(5)
P2 C221 1.824(5)
P2 C211 1.829(4)
P3 C301 1.814(5)
P3 C321 1.823(5)
P3 C311 1.834(5)
P4 C421 1.817(5)
P4 C411 1.823(5)
P4 C401 1.826(5)
P5 C511 1.821(5)
P5 C501 1.824(5)
P5 C521 1.831(5)
P6 C601 1.811(5)
P6 C611 1.818(5)
P6 C621 1.835(5)
O10 C104 1.357(6)
O10 C107 1.425(6)
O11 C114 1.372(5)
O11 C117 1.424(6)
O12 C124 1.367(5)
O12 C127 1.424(6)
O20 C204 1.370(6)
O20 C207 1.425(7)
O21 C214 1.379(5)
O21 C217 1.413(6)
O22 C224 1.382(6)
O22 C227 1.410(6)
O30 C304 1.377(6)
O30 C307 1.407(7)
O31 C314 1.358(5)
O31 C317 1.434(5)
O32 C324 1.361(5)
O32 C327 1.425(6)
O40 C47A 1.342(14)
O40 C404 1.372(6)
O40 C407 1.389(10)
O41 C414 1.376(5)
O41 C417 1.409(6)
O42 C424 1.369(6)
O42 C427 1.433(6)
O50 C507 1.297(7)
O50 C504 1.471(7)
O51 C514 1.372(6)
O51 C517 1.416(5)
O52 C524 1.380(6)
O52 C527 1.429(7)
O60 C607 1.356(6)
O60 C604 1.379(6)
O61 C614 1.364(6)
O61 C617 1.435(6)
O62 C624 1.373(5)
O62 C627 1.428(6)
C101 C102 1.381(6)
C101 C106 1.400(6)
C102 C103 1.384(6)
C103 C104 1.386(7)
C104 C105 1.376(7)
C105 C106 1.358(6)
C111 C116 1.380(6)
C111 C112 1.388(6)
C112 C113 1.377(6)
C113 C114 1.387(6)
C114 C115 1.380(6)
C115 C116 1.380(6)
C121 C126 1.385(6)
C121 C122 1.389(6)
C122 C123 1.390(6)
C123 C124 1.394(6)
C124 C125 1.376(6)
C125 C126 1.378(6)
C201 C202 1.373(6)
C201 C206 1.380(6)
C202 C203 1.385(7)
C203 C204 1.363(7)
C204 C205 1.365(7)
C205 C206 1.381(6)
C211 C216 1.384(6)
C211 C212 1.390(6)
C212 C213 1.391(6)
C213 C214 1.390(6)
C214 C215 1.382(6)
C215 C216 1.384(6)
C221 C226 1.384(6)
C221 C222 1.390(6)
C222 C223 1.378(6)
C223 C224 1.379(6)
C224 C225 1.371(7)
C225 C226 1.391(6)
C301 C306 1.376(6)
C301 C302 1.390(6)
C302 C303 1.376(6)
C303 C304 1.377(6)
C304 C305 1.373(6)
C305 C306 1.382(6)
C311 C316 1.376(6)
C311 C312 1.390(6)
C312 C313 1.387(6)
C313 C314 1.391(6)
C314 C315 1.395(6)
C315 C316 1.387(6)
C321 C326 1.379(6)
C321 C322 1.400(6)
C322 C323 1.365(6)
C323 C324 1.394(6)
C324 C325 1.379(6)
C325 C326 1.398(6)
C401 C406 1.385(6)
C401 C402 1.387(6)
C402 C403 1.385(6)
C403 C404 1.369(7)
C404 C405 1.374(7)
C405 C406 1.380(7)
C411 C412 1.381(6)
C411 C416 1.388(6)
C412 C413 1.394(6)
C413 C414 1.382(6)
C414 C415 1.371(7)
C415 C416 1.379(6)
C421 C422 1.377(6)
C421 C426 1.397(6)
C422 C423 1.373(6)
C423 C424 1.387(7)
C424 C425 1.392(6)
C425 C426 1.371(6)
C501 C506 1.380(7)
C501 C502 1.392(7)
C502 C503 1.362(7)
C503 C504 1.328(8)
C504 C505 1.355(8)
C505 C506 1.423(8)
C511 C516 1.371(6)
C511 C512 1.394(6)
C512 C513 1.377(6)
C513 C514 1.375(7)
C514 C515 1.379(7)
C515 C516 1.391(7)
C521 C522 1.378(6)
C521 C526 1.388(6)
C522 C523 1.399(6)
C523 C524 1.361(6)
C524 C525 1.382(7)
C525 C526 1.373(7)
C601 C606 1.384(6)
C601 C602 1.407(6)
C602 C603 1.365(7)
C603 C604 1.379(7)
C604 C605 1.380(7)
C605 C606 1.393(6)
C611 C616 1.391(6)
C611 C612 1.391(6)
C612 C613 1.367(6)
C613 C614 1.389(7)
C614 C615 1.367(7)
C615 C616 1.374(6)
C621 C626 1.386(6)
C621 C622 1.387(6)
C622 C623 1.383(6)
C623 C624 1.392(6)
C624 C625 1.373(6)
C625 C626 1.385(6)
